data_1555696
loop_
_publ_author_name
'Su, Yan'
'Li, Qing-Fang'
'Zhao, Yu-Ming'
'Gu, Peiming'

_publ_section_title
;
 Preparation of Optically Active cis-Cyclopropane Carboxylates:
 Cyclopropanation of \a-Silyl Stryenes with Aryldiazoacetates and
 Desilylation of the Resulting Silyl Cyclopropanes.
;
_journal_issue 17
_journal_name_full 'Organic letters'
_journal_page_first 4356
_journal_page_last 4359
_journal_paper_doi 10.1021/acs.orglett.6b02117
_journal_volume 18
_journal_year 2016
_chemical_absolute_configuration unk
_chemical_formula_moiety 'C21 H25 Br O2 Si'
_chemical_formula_sum 'C21 H25 Br O2 Si'
_chemical_formula_weight 417.41
_space_group_crystal_system orthorhombic
_space_group_IT_number 19
_space_group_name_Hall 'P 2ac 2ab'
_space_group_name_H-M_alt 'P 21 21 21'
_atom_sites_solution_hydrogens geom
_atom_sites_solution_primary direct
_audit_creation_date 2014-11-03
_audit_creation_method
;
Olex2 1.2
(compiled 2014.09.19 svn.r3010 for OlexSys, GUI svn.r4874)
;
_cell_angle_alpha 90
_cell_angle_beta 90
_cell_angle_gamma 90
_cell_formula_units_Z 4
_cell_length_a 8.9734(5)
_cell_length_b 9.5887(8)
_cell_length_c 24.3831(16)
_cell_measurement_reflns_used 1292
_cell_measurement_temperature 294.29(10)
_cell_measurement_theta_max 21.4920
_cell_measurement_theta_min 4.2430
_cell_volume 2098.0(3)
_computing_cell_refinement
;
CrysAlisPro, Agilent Technologies,
Version 1.171.36.32 (release 02-08-2013 CrysAlis171 .NET)
(compiled Aug  2 2013,16:46:58)
;
_computing_data_collection
;
CrysAlisPro, Agilent Technologies,
Version 1.171.36.32 (release 02-08-2013 CrysAlis171 .NET)
(compiled Aug  2 2013,16:46:58)
;
_computing_data_reduction
;
CrysAlisPro, Agilent Technologies,
Version 1.171.36.32 (release 02-08-2013 CrysAlis171 .NET)
(compiled Aug  2 2013,16:46:58)
;
_computing_molecular_graphics 'Olex2 (Dolomanov et al., 2009)'
_computing_publication_material 'Olex2 (Dolomanov et al., 2009)'
_computing_structure_refinement 'ShelXL (Sheldrick, 2008)'
_computing_structure_solution 'ShelXS (Sheldrick, 2008)'
_diffrn_ambient_temperature 294.29(10)
_diffrn_detector_area_resol_mean 16.0733
_diffrn_measured_fraction_theta_full 0.996
_diffrn_measured_fraction_theta_max 0.996
_diffrn_measurement_details
;
#__ type_ start__ end____ width___ exp.time_
  1 omega   23.00   78.20   1.2000   12.0000
omega____ theta____ kappa____ phi______ frames
    -       19.7946   77.0000  -60.0000 46

#__ type_ start__ end____ width___ exp.time_
  2 omega   -6.00   61.20   1.2000   12.0000
omega____ theta____ kappa____ phi______ frames
    -       19.7946   77.0000 -150.0000 56

#__ type_ start__ end____ width___ exp.time_
  3 omega   -6.00   30.00   1.2000   12.0000
omega____ theta____ kappa____ phi______ frames
    -       19.7946   77.0000   30.0000 30
;
_diffrn_measurement_device_type 'SuperNova, Dual, Cu at zero, Eos'
_diffrn_measurement_method '\w scans'
_diffrn_orient_matrix_UB_11 0.0453084000
_diffrn_orient_matrix_UB_12 0.0582077000
_diffrn_orient_matrix_UB_13 0.0066110000
_diffrn_orient_matrix_UB_21 -0.0646608000
_diffrn_orient_matrix_UB_22 0.0397747000
_diffrn_orient_matrix_UB_23 0.0059174000
_diffrn_orient_matrix_UB_31 0.0029975000
_diffrn_orient_matrix_UB_32 -0.0223243000
_diffrn_orient_matrix_UB_33 0.0277261000
_diffrn_radiation_monochromator mirror
_diffrn_radiation_type MoK\a
_diffrn_radiation_wavelength 0.71073
_diffrn_reflns_av_R_equivalents 0.0310
_diffrn_reflns_av_unetI/netI 0.0706
_diffrn_reflns_Laue_measured_fraction_full 0.996
_diffrn_reflns_Laue_measured_fraction_max 0.996
_diffrn_reflns_limit_h_max 9
_diffrn_reflns_limit_h_min -11
_diffrn_reflns_limit_k_max 11
_diffrn_reflns_limit_k_min -6
_diffrn_reflns_limit_l_max 14
_diffrn_reflns_limit_l_min -30
_diffrn_reflns_number 6209
_diffrn_reflns_point_group_measured_fraction_full 0.962
_diffrn_reflns_point_group_measured_fraction_max 0.961
_diffrn_reflns_theta_full 26.000
_diffrn_reflns_theta_max 26.017
_diffrn_reflns_theta_min 3.342
_diffrn_source 'SuperNova (Mo) X-ray Source'
_exptl_absorpt_coefficient_mu 2.027
_exptl_absorpt_correction_T_max 1.00000
_exptl_absorpt_correction_T_min 0.76090
_exptl_absorpt_correction_type multi-scan
_exptl_absorpt_process_details
;
CrysAlisPro, Agilent Technologies,
Version 1.171.36.32 (release 02-08-2013 CrysAlis171 .NET)
(compiled Aug  2 2013,16:46:58)
Empirical absorption correction using spherical harmonics,
 implemented in SCALE3 ABSPACK scaling algorithm.
;
_exptl_crystal_colour 'clear light colourless'
_exptl_crystal_density_diffrn 1.322
_exptl_crystal_description block
_exptl_crystal_F_000 864
_exptl_crystal_size_max 0.31
_exptl_crystal_size_mid 0.29
_exptl_crystal_size_min 0.26
_refine_diff_density_max 0.254
_refine_diff_density_min -0.528
_refine_diff_density_rms 0.075
_refine_ls_abs_structure_details
;
 Flack x determined using 810 quotients [(I+)-(I-)]/[(I+)+(I-)]
 (Parsons, Flack and Wagner, Acta Cryst. B69 (2013) 249-259).
;
_refine_ls_abs_structure_Flack -0.002(9)
_refine_ls_extinction_method none
_refine_ls_goodness_of_fit_ref 1.051
_refine_ls_hydrogen_treatment constr
_refine_ls_matrix_type full
_refine_ls_number_parameters 230
_refine_ls_number_reflns 3963
_refine_ls_number_restraints 0
_refine_ls_restrained_S_all 1.051
_refine_ls_R_factor_all 0.0939
_refine_ls_R_factor_gt 0.0550
_refine_ls_shift/su_max 0.001
_refine_ls_shift/su_mean 0.000
_refine_ls_structure_factor_coef Fsqd
_refine_ls_weighting_details 'w=1/[\s^2^(Fo^2^)+(0.0456P)^2^] where P=(Fo^2^+2Fc^2^)/3'
_refine_ls_weighting_scheme calc
_refine_ls_wR_factor_gt 0.0975
_refine_ls_wR_factor_ref 0.1135
_reflns_Friedel_coverage 0.679
_reflns_Friedel_fraction_full 0.915
_reflns_Friedel_fraction_max 0.913
_reflns_number_gt 2753
_reflns_number_total 3963
_reflns_threshold_expression 'I > 2\s(I)'
_cod_data_source_file ol6b02117_si_002.cif
_cod_data_source_block gupm1031
_cod_original_cell_volume 2098.0(2)
_cod_database_code 1555696
_shelx_space_group_comment
;
The symmetry employed for this shelxl refinement is uniquely defined
by the following loop, which should always be used as a source of
symmetry information in preference to the above space-group names.
They are only intended as comments.
;
_reflns_odcompleteness_completeness 99.48
_reflns_odcompleteness_iscentric 1
_reflns_odcompleteness_theta 26.32
_olex2_refinement_description
;
1. Fixed Uiso
 At 1.2 times of:
  All C(H) groups, All C(H,H) groups
 At 1.5 times of:
  All C(H,H,H) groups
2.a Secondary CH2 refined with riding coordinates:
 C2(H2A,H2B), C20(H20A,H20B)
2.b Aromatic/amide H refined with riding coordinates:
 C5(H5), C6(H6), C7(H7), C8(H8), C9(H9), C14(H14), C15(H15), C17(H17), C18(H18)
2.c Idealised Me refined as rotating group:
 C10(H10A,H10B,H10C), C11(H11A,H11B,H11C), C12(H12A,H12B,H12C), C21(H21A,H21B,
 H21C)
;
_shelx_shelxl_version_number 2014/7
_olex2_submission_special_instructions 'No special instructions were received'

loop_
_space_group_symop_operation_xyz
'x, y, z'
'-x+1/2, -y, z+1/2'
'x+1/2, -y+1/2, -z'
'-x, y+1/2, -z+1/2'

loop_
_atom_site_label
_atom_site_type_symbol
_atom_site_fract_x
_atom_site_fract_y
_atom_site_fract_z
_atom_site_U_iso_or_equiv
_atom_site_adp_type
_atom_site_occupancy
_atom_site_site_symmetry_order
_atom_site_calc_flag
_atom_site_refinement_flags_posn
Br1 Br -0.54249(8) -0.82974(9) -0.14953(3) 0.0781(3) Uani 1 1 d .
Si1 Si -1.32948(18) -1.35711(19) -0.13864(7) 0.0455(5) Uani 1 1 d .
O1 O -1.3420(5) -1.1325(5) -0.0498(2) 0.0713(15) Uani 1 1 d .
O2 O -1.1743(5) -0.9641(5) -0.0421(2) 0.0684(14) Uani 1 1 d .
C1 C -1.1335(6) -1.3066(6) -0.1157(2) 0.0379(14) Uani 1 1 d .
C2 C -1.0840(6) -1.3183(7) -0.0570(2) 0.0461(15) Uani 1 1 d .
H2A H -0.9855 -1.3561 -0.0501 0.055 Uiso 1 1 calc R
H2B H -1.1585 -1.3442 -0.0300 0.055 Uiso 1 1 calc R
C3 C -1.0935(6) -1.1731(7) -0.0813(2) 0.0367(13) Uani 1 1 d .
C4 C -1.0165(6) -1.3433(7) -0.1576(2) 0.0396(14) Uani 1 1 d .
C5 C -0.9218(7) -1.4556(7) -0.1508(3) 0.0540(17) Uani 1 1 d .
H5 H -0.9306 -1.5108 -0.1196 0.065 Uiso 1 1 calc R
C6 C -0.8141(8) -1.4876(9) -0.1894(4) 0.073(2) Uani 1 1 d .
H6 H -0.7513 -1.5636 -0.1840 0.088 Uiso 1 1 calc R
C7 C -0.8000(9) -1.4073(10) -0.2357(4) 0.077(3) Uani 1 1 d .
H7 H -0.7261 -1.4270 -0.2613 0.093 Uiso 1 1 calc R
C8 C -0.8942(8) -1.2992(9) -0.2439(3) 0.070(2) Uani 1 1 d .
H8 H -0.8861 -1.2458 -0.2756 0.084 Uiso 1 1 calc R
C9 C -1.0024(7) -1.2677(8) -0.2055(3) 0.0529(19) Uani 1 1 d .
H9 H -1.0672 -1.1939 -0.2121 0.063 Uiso 1 1 calc R
C10 C -1.4557(8) -1.4142(8) -0.0824(3) 0.065(2) Uani 1 1 d .
H10A H -1.3998 -1.4663 -0.0558 0.098 Uiso 1 1 calc GR
H10B H -1.5333 -1.4718 -0.0972 0.098 Uiso 1 1 calc GR
H10C H -1.4990 -1.3338 -0.0651 0.098 Uiso 1 1 calc GR
C11 C -1.4108(7) -1.2166(8) -0.1813(3) 0.065(2) Uani 1 1 d .
H11A H -1.4076 -1.1302 -0.1614 0.098 Uiso 1 1 calc GR
H11B H -1.5123 -1.2392 -0.1899 0.098 Uiso 1 1 calc GR
H11C H -1.3545 -1.2076 -0.2146 0.098 Uiso 1 1 calc GR
C12 C -1.3062(8) -1.5130(8) -0.1834(3) 0.071(2) Uani 1 1 d .
H12A H -1.2529 -1.4871 -0.2160 0.107 Uiso 1 1 calc GR
H12B H -1.4024 -1.5489 -0.1932 0.107 Uiso 1 1 calc GR
H12C H -1.2512 -1.5833 -0.1640 0.107 Uiso 1 1 calc GR
C13 C -0.9555(7) -1.0918(6) -0.0969(2) 0.0366(14) Uani 1 1 d .
C14 C -0.9694(7) -0.9832(7) -0.1336(3) 0.0511(17) Uani 1 1 d .
H14 H -1.0627 -0.9619 -0.1480 0.061 Uiso 1 1 calc R
C15 C -0.8475(7) -0.9055(7) -0.1494(3) 0.0545(18) Uani 1 1 d .
H15 H -0.8583 -0.8316 -0.1738 0.065 Uiso 1 1 calc R
C16 C -0.7099(7) -0.9386(7) -0.1285(3) 0.0476(17) Uani 1 1 d .
C17 C -0.6924(7) -1.0460(7) -0.0920(3) 0.0475(17) Uani 1 1 d .
H17 H -0.5989 -1.0669 -0.0778 0.057 Uiso 1 1 calc R
C18 C -0.8161(6) -1.1233(7) -0.0766(2) 0.0403(15) Uani 1 1 d .
H18 H -0.8050 -1.1972 -0.0522 0.048 Uiso 1 1 calc R
C19 C -1.2182(7) -1.0902(7) -0.0568(3) 0.0437(16) Uani 1 1 d .
C20 C -1.2828(9) -0.8781(9) -0.0143(4) 0.089(3) Uani 1 1 d .
H20A H -1.3754 -0.8777 -0.0349 0.107 Uiso 1 1 calc R
H20B H -1.3028 -0.9160 0.0219 0.107 Uiso 1 1 calc R
C21 C -1.2277(13) -0.7401(13) -0.0094(6) 0.137(5) Uani 1 1 d .
H21A H -1.1901 -0.7096 -0.0443 0.206 Uiso 1 1 calc GR
H21B H -1.1490 -0.7380 0.0172 0.206 Uiso 1 1 calc GR
H21C H -1.3068 -0.6793 0.0021 0.206 Uiso 1 1 calc GR

loop_
_atom_site_aniso_label
_atom_site_aniso_U_11
_atom_site_aniso_U_22
_atom_site_aniso_U_33
_atom_site_aniso_U_23
_atom_site_aniso_U_13
_atom_site_aniso_U_12
Br1 0.0537(4) 0.0721(6) 0.1086(6) 0.0144(6) 0.0103(4) -0.0225(4)
Si1 0.0372(8) 0.0467(12) 0.0525(10) -0.0033(10) 0.0048(8) -0.0090(8)
O1 0.038(3) 0.074(4) 0.102(4) -0.028(3) 0.020(3) -0.006(2)
O2 0.046(3) 0.054(3) 0.106(4) -0.031(3) 0.013(3) -0.003(2)
C1 0.043(3) 0.032(4) 0.038(3) 0.001(3) 0.003(3) 0.001(3)
C2 0.042(3) 0.051(4) 0.045(3) 0.013(4) 0.002(3) -0.002(3)
C3 0.031(3) 0.042(4) 0.037(3) -0.005(3) 0.000(2) 0.002(3)
C4 0.035(3) 0.043(4) 0.041(3) -0.003(3) 0.002(3) -0.005(3)
C5 0.049(4) 0.050(4) 0.063(4) -0.003(4) 0.002(4) 0.006(3)
C6 0.043(4) 0.069(6) 0.107(7) -0.038(5) 0.000(5) 0.011(4)
C7 0.058(5) 0.094(8) 0.080(6) -0.041(6) 0.026(5) -0.020(5)
C8 0.075(5) 0.079(7) 0.055(4) -0.014(5) 0.028(4) -0.035(5)
C9 0.054(4) 0.056(5) 0.049(4) -0.003(3) 0.006(3) -0.010(3)
C10 0.054(4) 0.071(5) 0.071(5) -0.002(4) 0.009(4) -0.020(4)
C11 0.054(4) 0.075(6) 0.067(5) 0.003(4) -0.008(4) -0.001(4)
C12 0.068(5) 0.059(5) 0.087(5) -0.025(5) 0.018(4) -0.020(4)
C13 0.033(3) 0.038(4) 0.038(3) -0.002(3) -0.001(3) -0.001(3)
C14 0.038(3) 0.050(4) 0.065(4) 0.016(4) -0.011(3) -0.002(3)
C15 0.051(4) 0.050(4) 0.062(4) 0.021(4) -0.010(4) -0.010(3)
C16 0.040(4) 0.042(4) 0.061(4) 0.000(4) 0.002(3) -0.007(3)
C17 0.032(3) 0.055(5) 0.055(4) -0.003(4) -0.004(3) 0.002(3)
C18 0.036(3) 0.046(4) 0.039(3) 0.000(3) 0.000(3) 0.001(3)
C19 0.039(4) 0.047(4) 0.044(4) -0.003(3) -0.005(3) 0.002(3)
C20 0.072(6) 0.074(7) 0.123(7) -0.048(6) 0.022(5) 0.010(5)
C21 0.130(9) 0.086(8) 0.196(12) -0.080(8) -0.006(8) 0.017(7)

loop_
_atom_type_symbol
_atom_type_description
_atom_type_scat_dispersion_real
_atom_type_scat_dispersion_imag
_atom_type_scat_source
C C 0.0033 0.0016 'International Tables Vol C Tables 4.2.6.8 and 6.1.1.4'
H H 0.0000 0.0000 'International Tables Vol C Tables 4.2.6.8 and 6.1.1.4'
Br Br -0.2901 2.4595 'International Tables Vol C Tables 4.2.6.8 and 6.1.1.4'
O O 0.0106 0.0060 'International Tables Vol C Tables 4.2.6.8 and 6.1.1.4'
Si Si 0.0817 0.0704 'International Tables Vol C Tables 4.2.6.8 and 6.1.1.4'

loop_
_geom_angle_atom_site_label_1
_geom_angle_atom_site_label_2
_geom_angle_atom_site_label_3
_geom_angle
C10 Si1 C1 114.8(3)
C10 Si1 C12 105.3(3)
C11 Si1 C1 110.1(3)
C11 Si1 C10 112.8(3)
C11 Si1 C12 107.4(4)
C12 Si1 C1 105.8(3)
C19 O2 C20 116.7(6)
C2 C1 Si1 122.2(4)
C2 C1 C3 59.0(4)
C2 C1 C4 115.0(5)
C3 C1 Si1 125.0(4)
C4 C1 Si1 112.6(4)
C4 C1 C3 113.1(5)
C1 C2 H2A 117.5
C1 C2 H2B 117.5
C1 C2 C3 62.8(4)
H2A C2 H2B 114.6
C3 C2 H2A 117.5
C3 C2 H2B 117.5
C2 C3 C1 58.2(4)
C13 C3 C1 118.2(4)
C13 C3 C2 121.8(5)
C19 C3 C1 118.3(5)
C19 C3 C2 111.9(5)
C19 C3 C13 116.0(6)
C5 C4 C1 121.9(5)
C5 C4 C9 117.0(6)
C9 C4 C1 121.0(6)
C4 C5 H5 119.3
C4 C5 C6 121.4(7)
C6 C5 H5 119.3
C5 C6 H6 120.0
C7 C6 C5 119.9(8)
C7 C6 H6 120.0
C6 C7 H7 120.2
C8 C7 C6 119.7(7)
C8 C7 H7 120.2
C7 C8 H8 119.8
C7 C8 C9 120.4(8)
C9 C8 H8 119.8
C4 C9 C8 121.5(7)
C4 C9 H9 119.2
C8 C9 H9 119.2
Si1 C10 H10A 109.5
Si1 C10 H10B 109.5
Si1 C10 H10C 109.5
H10A C10 H10B 109.5
H10A C10 H10C 109.5
H10B C10 H10C 109.5
Si1 C11 H11A 109.5
Si1 C11 H11B 109.5
Si1 C11 H11C 109.5
H11A C11 H11B 109.5
H11A C11 H11C 109.5
H11B C11 H11C 109.5
Si1 C12 H12A 109.5
Si1 C12 H12B 109.5
Si1 C12 H12C 109.5
H12A C12 H12B 109.5
H12A C12 H12C 109.5
H12B C12 H12C 109.5
C14 C13 C3 118.6(5)
C14 C13 C18 118.7(6)
C18 C13 C3 122.6(5)
C13 C14 H14 119.4
C15 C14 C13 121.2(6)
C15 C14 H14 119.4
C14 C15 H15 120.5
C16 C15 C14 119.1(6)
C16 C15 H15 120.5
C15 C16 Br1 119.0(5)
C17 C16 Br1 119.8(5)
C17 C16 C15 121.1(6)
C16 C17 H17 120.5
C16 C17 C18 119.1(6)
C18 C17 H17 120.5
C13 C18 C17 120.8(6)
C13 C18 H18 119.6
C17 C18 H18 119.6
O1 C19 O2 123.2(6)
O1 C19 C3 124.9(6)
O2 C19 C3 111.8(5)
O2 C20 H20A 109.7
O2 C20 H20B 109.7
H20A C20 H20B 108.2
C21 C20 O2 109.7(8)
C21 C20 H20A 109.7
C21 C20 H20B 109.7
C20 C21 H21A 109.5
C20 C21 H21B 109.5
C20 C21 H21C 109.5
H21A C21 H21B 109.5
H21A C21 H21C 109.5
H21B C21 H21C 109.5

loop_
_geom_bond_atom_site_label_1
_geom_bond_atom_site_label_2
_geom_bond_distance
Br1 C16 1.899(6)
Si1 C1 1.908(6)
Si1 C10 1.861(7)
Si1 C11 1.851(7)
Si1 C12 1.862(7)
O1 C19 1.195(7)
O2 C19 1.322(8)
O2 C20 1.444(8)
C1 C2 1.503(8)
C1 C3 1.572(8)
C1 C4 1.506(8)
C2 H2A 0.9700
C2 H2B 0.9700
C2 C3 1.516(9)
C3 C13 1.512(8)
C3 C19 1.497(8)
C4 C5 1.382(9)
C4 C9 1.381(8)
C5 H5 0.9300
C5 C6 1.384(10)
C6 H6 0.9300
C6 C7 1.372(11)
C7 H7 0.9300
C7 C8 1.351(11)
C8 H8 0.9300
C8 C9 1.382(9)
C9 H9 0.9300
C10 H10A 0.9600
C10 H10B 0.9600
C10 H10C 0.9600
C11 H11A 0.9600
C11 H11B 0.9600
C11 H11C 0.9600
C12 H12A 0.9600
C12 H12B 0.9600
C12 H12C 0.9600
C13 C14 1.379(8)
C13 C18 1.379(8)
C14 H14 0.9300
C14 C15 1.378(8)
C15 H15 0.9300
C15 C16 1.372(9)
C16 C17 1.372(9)
C17 H17 0.9300
C17 C18 1.387(8)
C18 H18 0.9300
C20 H20A 0.9700
C20 H20B 0.9700
C20 C21 1.418(13)
C21 H21A 0.9600
C21 H21B 0.9600
C21 H21C 0.9600

loop_
_geom_torsion_atom_site_label_1
_geom_torsion_atom_site_label_2
_geom_torsion_atom_site_label_3
_geom_torsion_atom_site_label_4
_geom_torsion
Br1 C16 C17 C18 179.2(5)
Si1 C1 C2 C3 -114.4(5)
Si1 C1 C3 C2 109.7(5)
Si1 C1 C3 C13 -138.5(4)
Si1 C1 C3 C19 10.2(7)
Si1 C1 C4 C5 -104.9(6)
Si1 C1 C4 C9 73.2(6)
C1 C2 C3 C13 -105.7(5)
C1 C2 C3 C19 110.6(5)
C1 C3 C13 C14 91.6(7)
C1 C3 C13 C18 -87.3(7)
C1 C3 C19 O1 18.8(9)
C1 C3 C19 O2 -163.1(5)
C1 C4 C5 C6 -179.6(6)
C1 C4 C9 C8 179.1(6)
C2 C1 C3 C13 111.7(5)
C2 C1 C3 C19 -99.5(6)
C2 C1 C4 C5 41.3(8)
C2 C1 C4 C9 -140.6(6)
C2 C3 C13 C14 159.9(5)
C2 C3 C13 C18 -19.1(8)
C2 C3 C19 O1 -45.9(8)
C2 C3 C19 O2 132.2(6)
C3 C1 C4 C5 106.6(7)
C3 C1 C4 C9 -75.3(7)
C3 C13 C14 C15 -179.9(6)
C3 C13 C18 C17 179.9(5)
C4 C1 C2 C3 103.0(6)
C4 C1 C3 C2 -106.3(5)
C4 C1 C3 C13 5.5(7)
C4 C1 C3 C19 154.3(5)
C4 C5 C6 C7 -0.1(11)
C5 C4 C9 C8 -2.7(9)
C5 C6 C7 C8 -1.7(11)
C6 C7 C8 C9 1.3(11)
C7 C8 C9 C4 1.0(10)
C9 C4 C5 C6 2.2(9)
C13 C3 C19 O1 168.2(6)
C13 C3 C19 O2 -13.7(7)
C13 C14 C15 C16 0.8(10)
C14 C13 C18 C17 0.9(9)
C14 C15 C16 Br1 -179.1(5)
C14 C15 C16 C17 -0.8(10)
C15 C16 C17 C18 0.8(10)
C16 C17 C18 C13 -0.9(9)
C18 C13 C14 C15 -0.9(9)
C19 O2 C20 C21 -170.4(8)
C19 C3 C13 C14 -57.9(7)
C19 C3 C13 C18 123.2(6)
C20 O2 C19 O1 2.4(10)
C20 O2 C19 C3 -175.7(6)
